data_7013210
loop_
_publ_author_name
'Anderson, Kirsty M.'
'Baylies, Christian J.'
'Monowar Jahan, A. H. M.'
'Norman, Nicholas C.'
'Orpen, A. Guy'
'Starbuck, Jonathan'

_publ_section_title
;
 Coordination complexes of the bismuth(iii) thiolates Bi(SC6F5)3 and
 Bi(SC6Cl5)3 with pyridine ligands
;
_journal_issue 16
_journal_name_full 'Dalton Transactions'
_journal_page_first 3270
_journal_paper_doi 10.1039/b305711a
_journal_year 2003
_chemical_formula_moiety 'C21 H7 Bi C115 N O S3, C3 H7 N O'
_chemical_formula_sum 'C24 H14 Bi Cl15 N2 O2 S3'
_chemical_formula_weight 1199.28
_chemical_name_systematic
;
?
;
_space_group_IT_number 14
_symmetry_cell_setting monoclinic
_symmetry_space_group_name_Hall '-P 2yn'
_symmetry_space_group_name_H-M 'P 1 21/n 1'
_atom_sites_solution_hydrogens geom
_atom_sites_solution_primary direct
_atom_sites_solution_secondary difmap
_audit_creation_method SHELXL-97
_cell_angle_alpha 90.00
_cell_angle_beta 97.179(3)
_cell_angle_gamma 90.00
_cell_formula_units_Z 4
_cell_length_a 9.5990(13)
_cell_length_b 14.627(2)
_cell_length_c 26.667(4)
_cell_measurement_reflns_used 963
_cell_measurement_temperature 173(2)
_cell_measurement_theta_max 25.74
_cell_measurement_theta_min 2.74
_cell_volume 3714.8(9)
_computing_cell_refinement 'Brucker SMART'
_computing_data_collection 'Brucker SMART'
_computing_data_reduction 'Brucker SHELXTL'
_computing_molecular_graphics 'Brucker SHELXTL'
_computing_publication_material 'Brucker SHELXTL'
_computing_structure_refinement 'SHELXL-97 (Sheldrick, 1997)'
_computing_structure_solution 'SHELXS-97 (Sheldrick, 1990)'
_diffrn_ambient_temperature 173(2)
_diffrn_measured_fraction_theta_full 0.997
_diffrn_measured_fraction_theta_max 0.997
_diffrn_measurement_device_type 'CCD area detector'
_diffrn_measurement_method '\w scans'
_diffrn_radiation_monochromator graphite
_diffrn_radiation_source 'fine-focus sealed tube'
_diffrn_radiation_type MoK\a
_diffrn_radiation_wavelength 0.71073
_diffrn_reflns_av_R_equivalents 0.0844
_diffrn_reflns_av_sigmaI/netI 0.1125
_diffrn_reflns_limit_h_max 11
_diffrn_reflns_limit_h_min -12
_diffrn_reflns_limit_k_max 18
_diffrn_reflns_limit_k_min -13
_diffrn_reflns_limit_l_max 34
_diffrn_reflns_limit_l_min -32
_diffrn_reflns_number 23718
_diffrn_reflns_theta_full 27.50
_diffrn_reflns_theta_max 27.50
_diffrn_reflns_theta_min 1.54
_diffrn_standards_decay_% 0
_exptl_absorpt_coefficient_mu 6.025
_exptl_absorpt_correction_T_max 0.735
_exptl_absorpt_correction_T_min 0.600
_exptl_absorpt_correction_type multi-scan
_exptl_absorpt_process_details 'SADABS (Sheldrick, 1998)'
_exptl_crystal_colour yellow
_exptl_crystal_density_diffrn 2.144
_exptl_crystal_density_method 'not measured'
_exptl_crystal_description block
_exptl_crystal_F_000 2296
_exptl_crystal_size_max 0.20
_exptl_crystal_size_mid 0.15
_exptl_crystal_size_min 0.05
_refine_diff_density_max 1.147
_refine_diff_density_min -0.940
_refine_diff_density_rms 0.173
_refine_ls_extinction_method none
_refine_ls_goodness_of_fit_ref 0.940
_refine_ls_hydrogen_treatment constr
_refine_ls_matrix_type full
_refine_ls_number_parameters 424
_refine_ls_number_reflns 8509
_refine_ls_number_restraints 0
_refine_ls_restrained_S_all 0.940
_refine_ls_R_factor_all 0.1051
_refine_ls_R_factor_gt 0.0466
_refine_ls_shift/su_max 0.001
_refine_ls_shift/su_mean 0.000
_refine_ls_structure_factor_coef Fsqd
_refine_ls_weighting_details 'calc w=1/[\s^2^(Fo^2^)+(0.0406P)^2^+0.0000P] where P=(Fo^2^+2Fc^2^)/3'
_refine_ls_weighting_scheme calc
_refine_ls_wR_factor_gt 0.0889
_refine_ls_wR_factor_ref 0.1044
_reflns_number_gt 5047
_reflns_number_total 8509
_reflns_threshold_expression >2\s(I)
_cod_data_source_file b305711a.txt
_cod_data_source_block 3
_cod_depositor_comments
;
The following automatic conversions were performed:
'_symmetry_cell_setting' value 'Monoclinic' changed to 'monoclinic'
according to '/home/saulius/struct/CIF-dictionaries/cif_core.dic'
dictionary named 'cif_core.dic' version 2.4.1 from 2010-06-29.

Automatic conversion script
Id: cif_fix_enum 1527 2010-12-29 10:47:43Z saulius 
;
_cod_original_cell_volume 3715.0(9)
_cod_original_sg_symbol_H-M P2(1)/n
_cod_database_code 7013210

loop_
_symmetry_equiv_pos_as_xyz
'x, y, z'
'-x+1/2, y+1/2, -z+1/2'
'-x, -y, -z'
'x-1/2, -y-1/2, z-1/2'

loop_
_atom_site_label
_atom_site_type_symbol
_atom_site_fract_x
_atom_site_fract_y
_atom_site_fract_z
_atom_site_U_iso_or_equiv
_atom_site_adp_type
_atom_site_occupancy
_atom_site_symmetry_multiplicity
_atom_site_calc_flag
_atom_site_refinement_flags
_atom_site_disorder_assembly
_atom_site_disorder_group
Bi1 Bi 1.56977(3) 0.62758(2) 0.683891(11) 0.02624(9) Uani 1 1 d . . .
S3 S 1.7016(2) 0.50106(15) 0.73815(7) 0.0334(5) Uani 1 1 d . . .
S2 S 1.8193(2) 0.70521(15) 0.69307(7) 0.0323(5) Uani 1 1 d . . .
S1 S 1.6209(2) 0.52924(15) 0.60424(7) 0.0353(5) Uani 1 1 d . . .
C1 C 1.5897(9) 0.7626(6) 0.7943(3) 0.038(2) Uani 1 1 d . . .
H1A H 1.6710 0.7864 0.7838 0.045 Uiso 1 1 calc R . .
C2 C 1.6435(12) 0.8517(6) 0.8702(4) 0.071(4) Uani 1 1 d . . .
H2A H 1.7196 0.8730 0.8532 0.106 Uiso 1 1 calc R . .
H2B H 1.6804 0.8210 0.9009 0.106 Uiso 1 1 calc R . .
H2C H 1.5874 0.9028 0.8782 0.106 Uiso 1 1 calc R . .
C3 C 1.4358(11) 0.7509(7) 0.8566(3) 0.063(3) Uani 1 1 d . . .
H3A H 1.3886 0.7112 0.8312 0.094 Uiso 1 1 calc R . .
H3B H 1.3735 0.7992 0.8637 0.094 Uiso 1 1 calc R . .
H3C H 1.4639 0.7166 0.8868 0.094 Uiso 1 1 calc R . .
C4 C 1.2670(9) 0.5846(6) 0.7388(3) 0.037(2) Uani 1 1 d . . .
H4A H 1.3177 0.6239 0.7617 0.044 Uiso 1 1 calc R . .
C5 C 1.0877(10) 0.5810(6) 0.7956(3) 0.050(2) Uani 1 1 d . . .
H5A H 1.1509 0.6225 0.8148 0.075 Uiso 1 1 calc R . .
H5B H 1.0741 0.5281 0.8157 0.075 Uiso 1 1 calc R . .
H5C H 0.9991 0.6107 0.7862 0.075 Uiso 1 1 calc R . .
C6 C 1.0655(10) 0.4897(6) 0.7163(4) 0.055(3) Uani 1 1 d . . .
H6A H 1.1161 0.4772 0.6882 0.082 Uiso 1 1 calc R . .
H6B H 0.9761 0.5162 0.7042 0.082 Uiso 1 1 calc R . .
H6C H 1.0514 0.4338 0.7338 0.082 Uiso 1 1 calc R . .
C11 C 1.5872(8) 0.4747(5) 0.7828(3) 0.0245(17) Uani 1 1 d . . .
C12 C 1.4788(8) 0.4109(5) 0.7724(3) 0.0258(18) Uani 1 1 d . . .
C13 C 1.3912(7) 0.3876(5) 0.8089(3) 0.0293(19) Uani 1 1 d . . .
C14 C 1.4126(8) 0.4269(6) 0.8565(3) 0.0325(19) Uani 1 1 d . . .
C15 C 1.5212(9) 0.4882(5) 0.8688(3) 0.0316(19) Uani 1 1 d . . .
C16 C 1.6091(8) 0.5115(5) 0.8327(3) 0.0276(18) Uani 1 1 d . . .
C21 C 1.7989(8) 0.7585(5) 0.6328(3) 0.0296(19) Uani 1 1 d . . .
C22 C 1.6952(9) 0.8247(6) 0.6195(3) 0.033(2) Uani 1 1 d . . .
C23 C 1.6762(9) 0.8657(6) 0.5721(3) 0.037(2) Uani 1 1 d . . .
C24 C 1.7639(10) 0.8389(6) 0.5365(3) 0.046(2) Uani 1 1 d . . .
C25 C 1.8685(10) 0.7751(7) 0.5493(3) 0.045(2) Uani 1 1 d . . .
C26 C 1.8854(9) 0.7341(6) 0.5965(3) 0.038(2) Uani 1 1 d . . .
C31 C 1.5914(8) 0.5910(5) 0.5475(3) 0.0272(18) Uani 1 1 d . . .
C32 C 1.6715(8) 0.5693(6) 0.5087(3) 0.0317(19) Uani 1 1 d . . .
C33 C 1.6478(9) 0.6115(6) 0.4618(3) 0.038(2) Uani 1 1 d . . .
C34 C 1.5486(9) 0.6813(6) 0.4531(3) 0.036(2) Uani 1 1 d . . .
C35 C 1.4668(9) 0.7041(6) 0.4894(3) 0.035(2) Uani 1 1 d . . .
C36 C 1.4883(8) 0.6582(5) 0.5365(3) 0.0267(18) Uani 1 1 d . . .
N1 N 1.5588(8) 0.7897(5) 0.8382(2) 0.0423(19) Uani 1 1 d . . .
N2 N 1.1461(7) 0.5536(5) 0.7508(3) 0.0391(18) Uani 1 1 d . . .
O1 O 1.5222(6) 0.7088(4) 0.76579(19) 0.0374(14) Uani 1 1 d . . .
O2 O 1.3181(6) 0.5664(4) 0.7004(2) 0.0439(15) Uani 1 1 d . . .
Cl12 Cl 1.4510(2) 0.36095(15) 0.71386(7) 0.0407(5) Uani 1 1 d . . .
Cl13 Cl 1.2543(2) 0.31228(16) 0.79363(9) 0.0513(6) Uani 1 1 d . . .
Cl14 Cl 1.3028(2) 0.40051(16) 0.90048(8) 0.0492(6) Uani 1 1 d . . .
Cl15 Cl 1.5501(2) 0.53565(16) 0.92792(7) 0.0431(6) Uani 1 1 d . . .
Cl16 Cl 1.7462(2) 0.58603(15) 0.84878(8) 0.0382(5) Uani 1 1 d . . .
Cl22 Cl 1.5870(2) 0.85870(14) 0.66372(8) 0.0391(5) Uani 1 1 d . . .
Cl23 Cl 1.5495(3) 0.94667(18) 0.55755(9) 0.0565(7) Uani 1 1 d . . .
Cl24 Cl 1.7408(3) 0.8884(2) 0.47779(8) 0.0726(9) Uani 1 1 d . . .
Cl25 Cl 1.9758(3) 0.7437(2) 0.50532(9) 0.0718(9) Uani 1 1 d . . .
Cl26 Cl 2.0180(3) 0.65629(17) 0.61141(10) 0.0564(7) Uani 1 1 d . . .
Cl32 Cl 1.7999(2) 0.48674(17) 0.51845(8) 0.0475(6) Uani 1 1 d . . .
Cl33 Cl 1.7442(3) 0.57749(18) 0.41398(8) 0.0556(7) Uani 1 1 d . . .
Cl34 Cl 1.5232(3) 0.73471(18) 0.39476(8) 0.0606(7) Uani 1 1 d . . .
Cl35 Cl 1.3404(3) 0.78605(17) 0.47831(8) 0.0546(7) Uani 1 1 d . . .
Cl36 Cl 1.3771(2) 0.68642(16) 0.58037(7) 0.0420(5) Uani 1 1 d . . .

loop_
_atom_site_aniso_label
_atom_site_aniso_U_11
_atom_site_aniso_U_22
_atom_site_aniso_U_33
_atom_site_aniso_U_23
_atom_site_aniso_U_13
_atom_site_aniso_U_12
Bi1 0.02749(15) 0.03057(16) 0.02198(14) 0.00176(16) 0.00832(10) -0.00310(15)
S3 0.0311(11) 0.0414(13) 0.0297(11) 0.0093(10) 0.0120(9) 0.0059(9)
S2 0.0292(11) 0.0402(13) 0.0278(11) 0.0042(10) 0.0040(9) -0.0064(9)
S1 0.0492(14) 0.0338(13) 0.0239(10) -0.0011(9) 0.0085(9) 0.0029(10)
C1 0.039(5) 0.031(5) 0.043(5) -0.002(4) 0.005(4) -0.001(4)
C2 0.097(9) 0.047(7) 0.057(7) -0.019(5) -0.038(6) 0.003(6)
C3 0.087(9) 0.064(8) 0.042(6) -0.002(5) 0.027(6) 0.013(6)
C4 0.038(5) 0.026(5) 0.046(5) 0.003(4) 0.003(4) -0.008(4)
C5 0.052(6) 0.053(6) 0.048(6) -0.001(5) 0.017(5) 0.001(5)
C6 0.047(6) 0.049(6) 0.068(7) -0.013(5) 0.009(5) -0.016(5)
C11 0.029(4) 0.018(4) 0.029(4) 0.007(3) 0.011(3) 0.004(3)
C12 0.039(5) 0.021(4) 0.016(4) -0.004(3) 0.000(3) 0.007(3)
C13 0.025(4) 0.024(5) 0.039(5) 0.003(4) 0.007(4) 0.002(3)
C14 0.034(5) 0.034(5) 0.031(5) 0.003(4) 0.013(4) 0.003(4)
C15 0.047(5) 0.026(5) 0.025(4) 0.008(4) 0.017(4) 0.011(4)
C16 0.032(4) 0.023(4) 0.029(4) 0.003(4) 0.006(3) 0.007(3)
C21 0.034(5) 0.034(5) 0.021(4) -0.001(4) 0.007(3) -0.015(4)
C22 0.042(5) 0.035(5) 0.024(4) -0.005(4) 0.008(4) -0.013(4)
C23 0.044(5) 0.037(5) 0.027(4) 0.005(4) -0.007(4) -0.017(4)
C24 0.057(6) 0.054(6) 0.026(5) 0.006(4) 0.009(4) -0.031(5)
C25 0.044(6) 0.069(7) 0.024(5) 0.001(5) 0.015(4) -0.024(5)
C26 0.036(5) 0.040(6) 0.039(5) -0.005(4) 0.010(4) -0.011(4)
C31 0.030(4) 0.025(4) 0.027(4) 0.002(4) 0.004(3) -0.006(3)
C32 0.032(5) 0.035(5) 0.029(4) 0.001(4) 0.009(4) -0.003(4)
C33 0.044(5) 0.049(6) 0.025(4) -0.007(4) 0.016(4) -0.015(4)
C34 0.056(6) 0.031(5) 0.022(4) 0.001(4) 0.007(4) -0.009(4)
C35 0.042(5) 0.036(5) 0.026(4) -0.005(4) 0.004(4) -0.001(4)
C36 0.031(4) 0.030(5) 0.021(4) -0.002(3) 0.008(3) -0.006(3)
N1 0.068(6) 0.030(4) 0.027(4) -0.010(3) -0.001(4) 0.009(4)
N2 0.028(4) 0.043(5) 0.050(5) 0.006(4) 0.016(3) -0.003(3)
O1 0.037(3) 0.045(4) 0.033(3) -0.007(3) 0.012(3) -0.005(3)
O2 0.040(4) 0.043(4) 0.053(4) -0.005(3) 0.021(3) -0.001(3)
Cl12 0.0522(13) 0.0401(13) 0.0295(10) -0.0056(10) 0.0035(9) -0.0006(10)
Cl13 0.0466(14) 0.0468(15) 0.0620(15) -0.0015(12) 0.0129(12) -0.0153(11)
Cl14 0.0527(14) 0.0528(16) 0.0486(13) 0.0063(11) 0.0328(11) -0.0030(11)
Cl15 0.0553(14) 0.0479(14) 0.0279(11) -0.0056(10) 0.0126(10) 0.0057(11)
Cl16 0.0360(12) 0.0391(12) 0.0394(12) -0.0029(10) 0.0042(10) -0.0046(9)
Cl22 0.0445(12) 0.0373(14) 0.0376(11) 0.0053(10) 0.0133(9) -0.0012(10)
Cl23 0.0549(16) 0.0620(17) 0.0490(14) 0.0245(13) -0.0082(12) -0.0093(12)
Cl24 0.0801(19) 0.112(3) 0.0245(12) 0.0207(14) 0.0037(12) -0.0437(18)
Cl25 0.081(2) 0.100(2) 0.0425(14) -0.0113(15) 0.0391(14) -0.0293(17)
Cl26 0.0494(15) 0.0601(17) 0.0657(16) 0.0027(13) 0.0314(13) 0.0016(12)
Cl32 0.0465(14) 0.0615(16) 0.0368(12) -0.0005(11) 0.0136(10) 0.0116(11)
Cl33 0.0668(17) 0.0713(18) 0.0340(12) -0.0003(12) 0.0269(12) -0.0051(13)
Cl34 0.098(2) 0.0572(17) 0.0260(12) 0.0092(11) 0.0051(12) -0.0038(14)
Cl35 0.0752(18) 0.0494(15) 0.0355(12) 0.0005(11) -0.0078(12) 0.0186(13)
Cl36 0.0420(13) 0.0549(15) 0.0299(11) -0.0022(10) 0.0070(9) 0.0106(11)

loop_
_atom_type_symbol
_atom_type_description
_atom_type_scat_dispersion_real
_atom_type_scat_dispersion_imag
_atom_type_scat_source
C C 0.0033 0.0016 'International Tables Vol C Tables 4.2.6.8 and 6.1.1.4'
S S 0.1246 0.1234 'International Tables Vol C Tables 4.2.6.8 and 6.1.1.4'
Cl Cl 0.1484 0.1585 'International Tables Vol C Tables 4.2.6.8 and 6.1.1.4'
Bi Bi -4.1077 10.2566 'International Tables Vol C Tables 4.2.6.8 and 6.1.1.4'
O O 0.0106 0.0060 'International Tables Vol C Tables 4.2.6.8 and 6.1.1.4'
N N 0.0061 0.0033 'International Tables Vol C Tables 4.2.6.8 and 6.1.1.4'
H H 0.0000 0.0000 'International Tables Vol C Tables 4.2.6.8 and 6.1.1.4'

loop_
_geom_angle_atom_site_label_1
_geom_angle_atom_site_label_2
_geom_angle_atom_site_label_3
_geom_angle
_geom_angle_site_symmetry_1
_geom_angle_site_symmetry_3
_geom_angle_publ_flag
O1 Bi1 S3 88.96(13) . . ?
O1 Bi1 S2 88.73(13) . . ?
S3 Bi1 S2 83.15(7) . . ?
O1 Bi1 S1 174.65(14) . . ?
S3 Bi1 S1 86.19(7) . . ?
S2 Bi1 S1 92.93(7) . . ?
O1 Bi1 O2 75.79(18) . . ?
S3 Bi1 O2 93.30(14) . . ?
S2 Bi1 O2 164.20(14) . . ?
S1 Bi1 O2 102.22(14) . . ?
C11 S3 Bi1 103.5(2) . . ?
C21 S2 Bi1 96.3(3) . . ?
C31 S1 Bi1 112.6(3) . . ?
O1 C1 N1 126.3(8) . . ?
O2 C4 N2 125.9(8) . . ?
C12 C11 C16 117.2(6) . . ?
C12 C11 S3 121.5(6) . . ?
C16 C11 S3 121.1(6) . . ?
C11 C12 C13 121.2(6) . . ?
C11 C12 Cl12 119.5(6) . . ?
C13 C12 Cl12 119.3(6) . . ?
C14 C13 C12 120.1(7) . . ?
C14 C13 Cl13 120.2(6) . . ?
C12 C13 Cl13 119.7(6) . . ?
C15 C14 C13 120.4(7) . . ?
C15 C14 Cl14 119.6(6) . . ?
C13 C14 Cl14 120.0(6) . . ?
C14 C15 C16 119.9(7) . . ?
C14 C15 Cl15 120.7(6) . . ?
C16 C15 Cl15 119.4(7) . . ?
C15 C16 C11 121.2(7) . . ?
C15 C16 Cl16 119.5(6) . . ?
C11 C16 Cl16 119.3(6) . . ?
C26 C21 C22 117.8(7) . . ?
C26 C21 S2 120.4(7) . . ?
C22 C21 S2 121.7(6) . . ?
C23 C22 C21 122.4(8) . . ?
C23 C22 Cl22 118.2(7) . . ?
C21 C22 Cl22 119.5(6) . . ?
C22 C23 C24 118.2(8) . . ?
C22 C23 Cl23 120.9(7) . . ?
C24 C23 Cl23 120.9(7) . . ?
C25 C24 C23 120.1(8) . . ?
C25 C24 Cl24 121.2(7) . . ?
C23 C24 Cl24 118.7(8) . . ?
C24 C25 C26 121.1(8) . . ?
C24 C25 Cl25 119.4(7) . . ?
C26 C25 Cl25 119.5(8) . . ?
C25 C26 C21 120.4(8) . . ?
C25 C26 Cl26 119.8(7) . . ?
C21 C26 Cl26 119.8(7) . . ?
C32 C31 C36 116.4(7) . . ?
C32 C31 S1 118.4(6) . . ?
C36 C31 S1 125.2(6) . . ?
C33 C32 C31 121.4(8) . . ?
C33 C32 Cl32 118.7(6) . . ?
C31 C32 Cl32 119.8(6) . . ?
C32 C33 C34 120.5(7) . . ?
C32 C33 Cl33 119.4(7) . . ?
C34 C33 Cl33 120.1(6) . . ?
C35 C34 C33 120.1(7) . . ?
C35 C34 Cl34 120.0(7) . . ?
C33 C34 Cl34 119.8(6) . . ?
C34 C35 C36 118.8(8) . . ?
C34 C35 Cl35 120.6(6) . . ?
C36 C35 Cl35 120.5(6) . . ?
C31 C36 C35 122.6(7) . . ?
C31 C36 Cl36 120.4(6) . . ?
C35 C36 Cl36 117.0(6) . . ?
C1 N1 C2 123.6(9) . . ?
C1 N1 C3 118.0(8) . . ?
C2 N1 C3 118.3(8) . . ?
C4 N2 C5 123.4(8) . . ?
C4 N2 C6 118.5(7) . . ?
C5 N2 C6 118.1(7) . . ?
C1 O1 Bi1 133.5(5) . . ?
C4 O2 Bi1 122.2(5) . . ?

loop_
_geom_bond_atom_site_label_1
_geom_bond_atom_site_label_2
_geom_bond_distance
_geom_bond_site_symmetry_2
_geom_bond_publ_flag
Bi1 O1 2.577(5) . ?
Bi1 S3 2.581(2) . ?
Bi1 S2 2.634(2) . ?
Bi1 S1 2.661(2) . ?
Bi1 O2 2.664(6) . ?
S3 C11 1.761(7) . ?
S2 C21 1.776(8) . ?
S1 C31 1.755(7) . ?
C1 O1 1.223(9) . ?
C1 N1 1.305(10) . ?
C2 N1 1.428(10) . ?
C3 N1 1.448(12) . ?
C4 O2 1.218(9) . ?
C4 N2 1.323(10) . ?
C5 N2 1.438(10) . ?
C6 N2 1.463(10) . ?
C11 C12 1.399(10) . ?
C11 C16 1.427(10) . ?
C12 C13 1.406(10) . ?
C12 Cl12 1.713(7) . ?
C13 C14 1.385(10) . ?
C13 Cl13 1.724(8) . ?
C14 C15 1.383(11) . ?
C14 Cl14 1.716(8) . ?
C15 C16 1.398(10) . ?
C15 Cl15 1.714(8) . ?
C16 Cl16 1.721(8) . ?
C21 C26 1.397(11) . ?
C21 C22 1.402(11) . ?
C22 C23 1.391(10) . ?
C22 Cl22 1.739(8) . ?
C23 C24 1.400(12) . ?
C23 Cl23 1.707(9) . ?
C24 C25 1.382(13) . ?
C24 Cl24 1.715(8) . ?
C25 C26 1.385(11) . ?
C25 Cl25 1.719(9) . ?
C26 Cl26 1.717(9) . ?
C31 C32 1.399(10) . ?
C31 C36 1.400(10) . ?
C32 C33 1.390(10) . ?
C32 Cl32 1.722(8) . ?
C33 C34 1.395(12) . ?
C33 Cl33 1.739(8) . ?
C34 C35 1.362(11) . ?
C34 Cl34 1.729(8) . ?
C35 C36 1.417(10) . ?
C35 Cl35 1.705(9) . ?
C36 Cl36 1.729(7) . ?
